data_4060259
_journal_name_full Organometallics
_journal_paper_doi 10.1021/om034268l
_journal_year 2004
_chemical_formula_sum 'C46 H88 B20 Li N2 O5 P2 Y'
_chemical_formula_weight 1123.17
_space_group_IT_number 14
_symmetry_cell_setting monoclinic
_symmetry_space_group_name_Hall '-P 2ybc'
_symmetry_space_group_name_H-M 'P 1 21/c 1'
_atom_sites_solution_hydrogens geom
_atom_sites_solution_primary direct
_atom_sites_solution_secondary difmap
_cell_angle_alpha 90.00
_cell_angle_beta 99.6430(10)
_cell_angle_gamma 90.00
_cell_formula_units_Z 4
_cell_length_a 14.0158(8)
_cell_length_b 13.6431(8)
_cell_length_c 33.688(2)
_cell_measurement_reflns_used ?
_cell_measurement_temperature 293(2)
_cell_measurement_theta_max ?
_cell_measurement_theta_min ?
_cell_volume 6350.8(6)
_diffrn_ambient_temperature 293(2)
_diffrn_detector_area_resol_mean ?
_diffrn_measurement_device_type 'Bruker SMART 2000 Diffractometer'
_diffrn_measurement_method 'omega scan'
_diffrn_radiation_monochromator graphite
_diffrn_radiation_source 'fine-focus sealed tube'
_diffrn_radiation_type MoK\a
_diffrn_radiation_wavelength 0.71073
_diffrn_reflns_av_R_equivalents 0.0327
_diffrn_reflns_av_sigmaI/netI 0.0441
_diffrn_reflns_limit_h_max 14
_diffrn_reflns_limit_h_min -16
_diffrn_reflns_limit_k_max 14
_diffrn_reflns_limit_k_min -15
_diffrn_reflns_limit_l_max 38
_diffrn_reflns_limit_l_min -36
_diffrn_reflns_number 31531
_diffrn_reflns_theta_max 25.00
_diffrn_reflns_theta_min 1.47
_diffrn_standards_decay_% ?
_diffrn_standards_interval_count ?
_diffrn_standards_interval_time ?
_diffrn_standards_number ?
_exptl_absorpt_coefficient_mu 1.010
_exptl_absorpt_correction_T_max 1.0000
_exptl_absorpt_correction_T_min 0.7525
_exptl_absorpt_correction_type SADABS
_exptl_absorpt_process_details ?
_exptl_crystal_colour Colorless
_exptl_crystal_density_diffrn 1.175
_exptl_crystal_density_meas ?
_exptl_crystal_density_method 'not measured'
_exptl_crystal_description Block
_exptl_crystal_F_000 2360
_exptl_crystal_size_max 0.45
_exptl_crystal_size_mid 0.78
_exptl_crystal_size_min 0.90
_refine_ls_extinction_coef 0.00000(13)
_refine_ls_extinction_expression Fc^*^=kFc[1+0.001xFc^2^\l^3^/sin(2\q)]^-1/4^
_refine_ls_extinction_method SHELXL
_refine_ls_goodness_of_fit_ref 0.980
_refine_ls_hydrogen_treatment mixed
_refine_ls_matrix_type full
_refine_ls_number_parameters 693
_refine_ls_number_reflns 9953
_refine_ls_number_restraints 7
_refine_ls_restrained_S_all 0.981
_refine_ls_R_factor_all 0.0576
_refine_ls_R_factor_gt 0.0394
_refine_ls_shift/su_max 0.038
_refine_ls_shift/su_mean 0.000
_refine_ls_structure_factor_coef Fsqd
_refine_ls_weighting_details 'calc w=1/[\s^2^(Fo^2^)+(0.0671P)^2^+0.0000P] where P=(Fo^2^+2Fc^2^)/3'
_refine_ls_weighting_scheme calc
_refine_ls_wR_factor_gt 0.1032
_refine_ls_wR_factor_ref 0.1089
_reflns_number_gt 7412
_reflns_number_total 9953
_reflns_threshold_expression >2sigma(I)
_cod_depositor_comments
;
The following automatic conversions were performed:
'_symmetry_cell_setting' value 'Monoclinic' changed to 'monoclinic'
according to '/home/saulius/struct/CIF-dictionaries/cif_core.dic'
dictionary named 'cif_core.dic' version 2.4.1 from 2010-06-29.

Automatic conversion script
Id: cif_fix_enum 1527 2010-12-29 10:47:43Z saulius 
;
_cod_original_sg_symbol_H-M P2(1)/c
_cod_database_code 4060259

loop_
_symmetry_equiv_pos_as_xyz
'x, y, z'
'-x, y+1/2, -z+1/2'
'-x, -y, -z'
'x, -y-1/2, z-1/2'

loop_
_atom_site_label
_atom_site_type_symbol
_atom_site_fract_x
_atom_site_fract_y
_atom_site_fract_z
_atom_site_U_iso_or_equiv
_atom_site_adp_type
_atom_site_occupancy
_atom_site_symmetry_multiplicity
_atom_site_calc_flag
_atom_site_refinement_flags
_atom_site_disorder_assembly
_atom_site_disorder_group
Y1 Y 0.621822(17) -0.338069(18) 0.179102(8) 0.02878(10) Uani 1 1 d . . .
P1 P 0.79561(5) -0.52112(5) 0.24609(2) 0.02846(17) Uani 1 1 d . . .
P2 P 0.46031(5) -0.15436(5) 0.10912(2) 0.03729(19) Uani 1 1 d . . .
C1 C 0.79029(18) -0.54858(19) 0.19079(8) 0.0296(6) Uani 1 1 d . . .
C2 C 0.71338(18) -0.4814(2) 0.15586(8) 0.0331(6) Uani 1 1 d . . .
C3 C 0.9477(2) -0.5811(2) 0.30102(8) 0.0382(7) Uani 1 1 d . . .
H3A H 1.0133 -0.5598 0.3125 0.046 Uiso 1 1 calc R . .
C4 C 0.8881(2) -0.5752(3) 0.33460(10) 0.0621(10) Uani 1 1 d . . .
H4A H 0.8847 -0.5083 0.3431 0.093 Uiso 1 1 calc R . .
H4B H 0.9178 -0.6144 0.3569 0.093 Uiso 1 1 calc R . .
H4C H 0.8239 -0.5991 0.3250 0.093 Uiso 1 1 calc R . .
C5 C 0.9558(3) -0.6862(2) 0.28708(11) 0.0630(10) Uani 1 1 d . . .
H5A H 0.9945 -0.6881 0.2661 0.095 Uiso 1 1 calc R . .
H5B H 0.8924 -0.7113 0.2770 0.095 Uiso 1 1 calc R . .
H5C H 0.9857 -0.7256 0.3093 0.095 Uiso 1 1 calc R . .
C6 C 0.97997(19) -0.4335(2) 0.26031(9) 0.0406(7) Uani 1 1 d . . .
H6A H 0.9492 -0.3965 0.2366 0.049 Uiso 1 1 calc R . .
C7 C 1.0778(2) -0.4704(3) 0.25135(11) 0.0588(9) Uani 1 1 d . . .
H7A H 1.0670 -0.5150 0.2290 0.088 Uiso 1 1 calc R . .
H7B H 1.1120 -0.5034 0.2746 0.088 Uiso 1 1 calc R . .
H7C H 1.1154 -0.4157 0.2448 0.088 Uiso 1 1 calc R . .
C8 C 0.9955(2) -0.3623(2) 0.29560(11) 0.0591(9) Uani 1 1 d . . .
H8A H 0.9340 -0.3388 0.3006 0.089 Uiso 1 1 calc R . .
H8B H 1.0339 -0.3080 0.2893 0.089 Uiso 1 1 calc R . .
H8C H 1.0284 -0.3952 0.3192 0.089 Uiso 1 1 calc R . .
C11 C 0.74554(18) -0.39791(19) 0.24345(8) 0.0295(6) Uani 1 1 d . . .
C12 C 0.77637(19) -0.30430(19) 0.23179(8) 0.0330(6) Uani 1 1 d . . .
H12A H 0.8404 -0.2908 0.2250 0.040 Uiso 1 1 calc R . .
C13 C 0.7115(2) -0.2319(2) 0.24002(8) 0.0368(7) Uani 1 1 d . . .
H13A H 0.7230 -0.1612 0.2391 0.044 Uiso 1 1 calc R . .
C14 C 0.5642(2) -0.2393(2) 0.27783(10) 0.0502(8) Uani 1 1 d . . .
H14A H 0.5484 -0.1731 0.2756 0.060 Uiso 1 1 calc R . .
C15 C 0.5151(2) -0.3002(3) 0.29886(11) 0.0593(9) Uani 1 1 d . . .
H15A H 0.4668 -0.2751 0.3118 0.071 Uiso 1 1 calc R . .
C16 C 0.5364(2) -0.4016(3) 0.30144(10) 0.0575(9) Uani 1 1 d . . .
H16A H 0.5022 -0.4418 0.3163 0.069 Uiso 1 1 calc R . .
C17 C 0.6057(2) -0.4415(2) 0.28268(9) 0.0430(7) Uani 1 1 d . . .
H17A H 0.6167 -0.5087 0.2837 0.052 Uiso 1 1 calc R . .
C18 C 0.66081(19) -0.3798(2) 0.26161(8) 0.0315(6) Uani 1 1 d . . .
C19 C 0.6398(2) -0.2768(2) 0.25916(8) 0.0358(7) Uani 1 1 d . . .
C21 C 0.5913(2) -0.1335(2) 0.10614(9) 0.0386(7) Uani 1 1 d . . .
C22 C 0.67755(19) -0.2023(2) 0.13663(9) 0.0359(7) Uani 1 1 d . . .
C23 C 0.3169(2) -0.0936(3) 0.05111(11) 0.0620(10) Uani 1 1 d . . .
H23A H 0.2857 -0.1101 0.0237 0.074 Uiso 1 1 calc R . .
C24 C 0.3497(3) 0.0130(3) 0.05050(14) 0.0938(15) Uani 1 1 d . . .
H24A H 0.3956 0.0196 0.0325 0.141 Uiso 1 1 calc R . .
H24B H 0.3794 0.0323 0.0771 0.141 Uiso 1 1 calc R . .
H24C H 0.2947 0.0541 0.0415 0.141 Uiso 1 1 calc R . .
C25 C 0.2410(3) -0.1082(4) 0.07852(14) 0.1004(16) Uani 1 1 d . . .
H25A H 0.2211 -0.1756 0.0777 0.151 Uiso 1 1 calc R . .
H25B H 0.1859 -0.0673 0.0694 0.151 Uiso 1 1 calc R . .
H25C H 0.2683 -0.0907 0.1056 0.151 Uiso 1 1 calc R . .
C26 C 0.4105(2) -0.2395(2) 0.03225(10) 0.0537(9) Uani 1 1 d . . .
H26A H 0.4721 -0.2727 0.0418 0.064 Uiso 1 1 calc R . .
C27 C 0.3315(3) -0.3171(3) 0.03015(12) 0.0844(13) Uani 1 1 d . . .
H27A H 0.3292 -0.3413 0.0567 0.127 Uiso 1 1 calc R . .
H27B H 0.3454 -0.3702 0.0133 0.127 Uiso 1 1 calc R . .
H27C H 0.2701 -0.2886 0.0191 0.127 Uiso 1 1 calc R . .
C28 C 0.4158(3) -0.2008(3) -0.00995(11) 0.0761(11) Uani 1 1 d . . .
H28A H 0.4659 -0.1523 -0.0083 0.114 Uiso 1 1 calc R . .
H28B H 0.3549 -0.1719 -0.0213 0.114 Uiso 1 1 calc R . .
H28C H 0.4300 -0.2539 -0.0267 0.114 Uiso 1 1 calc R . .
C31 C 0.46414(18) -0.27700(19) 0.13021(8) 0.0341(7) Uani 1 1 d . . .
C32 C 0.48876(19) -0.3723(2) 0.11753(9) 0.0356(7) Uani 1 1 d . . .
H32A H 0.5017 -0.3875 0.0905 0.043 Uiso 1 1 calc R . .
C33 C 0.46954(19) -0.4425(2) 0.14522(9) 0.0389(7) Uani 1 1 d . . .
H33A H 0.4696 -0.5135 0.1408 0.047 Uiso 1 1 calc R . .
C34 C 0.3871(2) -0.4295(2) 0.20897(10) 0.0514(8) Uani 1 1 d . . .
H34A H 0.3916 -0.4954 0.2160 0.062 Uiso 1 1 calc R . .
C35 C 0.3414(2) -0.3656(3) 0.23027(11) 0.0592(10) Uani 1 1 d . . .
H35A H 0.3126 -0.3888 0.2514 0.071 Uiso 1 1 calc R . .
C36 C 0.3368(2) -0.2648(3) 0.22093(10) 0.0557(9) Uani 1 1 d . . .
H36A H 0.3047 -0.2229 0.2360 0.067 Uiso 1 1 calc R . .
C37 C 0.3778(2) -0.2275(2) 0.19053(9) 0.0449(8) Uani 1 1 d . . .
H37A H 0.3759 -0.1605 0.1854 0.054 Uiso 1 1 calc R . .
C38 C 0.42397(18) -0.2922(2) 0.16646(8) 0.0346(7) Uani 1 1 d . . .
C39 C 0.42813(19) -0.3946(2) 0.17585(9) 0.0371(7) Uani 1 1 d . . .
C41 C 1.1293(4) -0.5553(7) -0.0112(2) 0.224(5) Uani 1 1 d . . .
H41A H 1.1546 -0.5212 -0.0321 0.336 Uiso 1 1 calc R . .
H41B H 1.0842 -0.5138 -0.0006 0.336 Uiso 1 1 calc R . .
H41C H 1.0970 -0.6139 -0.0220 0.336 Uiso 1 1 calc R . .
C42 C 1.2906(4) -0.6064(4) 0.00606(16) 0.1124(17) Uani 1 1 d . . .
H42A H 1.3119 -0.5519 -0.0087 0.135 Uiso 1 1 calc R . .
H42B H 1.2775 -0.6615 -0.0122 0.135 Uiso 1 1 calc R . .
C43 C 1.3650(4) -0.6320(5) 0.0386(2) 0.149(3) Uani 1 1 d . . .
H43A H 1.4163 -0.6659 0.0281 0.179 Uiso 1 1 calc R . .
H43B H 1.3921 -0.5727 0.0518 0.179 Uiso 1 1 calc R . .
C44 C 1.4071(4) -0.7260(4) 0.09607(17) 0.1172(18) Uani 1 1 d . . .
H44A H 1.4652 -0.7346 0.0849 0.176 Uiso 1 1 calc R . .
H44B H 1.3877 -0.7879 0.1058 0.176 Uiso 1 1 calc R . .
H44C H 1.4188 -0.6802 0.1180 0.176 Uiso 1 1 calc R . .
C51 C 1.0826(6) -0.8304(6) 0.0241(3) 0.220(5) Uani 1 1 d D . .
H51A H 1.1450 -0.8626 0.0304 0.264 Uiso 1 1 calc R A 1
H51B H 1.0680 -0.8173 -0.0045 0.264 Uiso 1 1 calc R A 1
C52 C 1.0032(11) -0.8904(11) 0.0384(6) 0.190(7) Uiso 0.50 1 d PD B 1
H52A H 0.9785 -0.9411 0.0192 0.228 Uiso 0.50 1 calc PR B 1
H52B H 1.0251 -0.9197 0.0645 0.228 Uiso 0.50 1 calc PR B 1
C52' C 0.9822(10) -0.8492(15) 0.0073(5) 0.204(8) Uiso 0.50 1 d PD B 2
H52C H 0.9706 -0.9185 0.0021 0.245 Uiso 0.50 1 calc PR B 2
H52D H 0.9624 -0.8128 -0.0175 0.245 Uiso 0.50 1 calc PR B 2
C53 C 0.9317(6) -0.8132(8) 0.0403(4) 0.259(6) Uani 1 1 d D . .
H53A H 0.8929 -0.8018 0.0140 0.310 Uiso 1 1 calc R B 1
H53B H 0.8893 -0.8300 0.0592 0.310 Uiso 1 1 calc R B 1
C54 C 0.9869(4) -0.7329(5) 0.0530(3) 0.178(4) Uani 1 1 d . B .
H54A H 0.9589 -0.6755 0.0385 0.214 Uiso 1 1 calc R . .
H54B H 0.9859 -0.7224 0.0814 0.214 Uiso 1 1 calc R . .
C61 C 1.2040(5) -0.8190(5) 0.1361(2) 0.160(3) Uani 1 1 d . . .
H61A H 1.2124 -0.8292 0.1646 0.239 Uiso 1 1 calc R . .
H61B H 1.2560 -0.8499 0.1255 0.239 Uiso 1 1 calc R . .
H61C H 1.1435 -0.8468 0.1236 0.239 Uiso 1 1 calc R . .
C62 C 1.1553(6) -0.6618(5) 0.15331(18) 0.146(3) Uani 1 1 d . . .
H62A H 1.1794 -0.6782 0.1812 0.175 Uiso 1 1 calc R . .
H62B H 1.0866 -0.6762 0.1477 0.175 Uiso 1 1 calc R . .
C63 C 1.1722(5) -0.5555(6) 0.14605(17) 0.138(2) Uani 1 1 d . C .
H63A H 1.1271 -0.5160 0.1581 0.165 Uiso 1 1 calc R . .
H63B H 1.2374 -0.5375 0.1584 0.165 Uiso 1 1 calc R . .
C64 C 1.1843(9) -0.4360(8) 0.1064(4) 0.122(4) Uiso 0.50 1 d PD C 1
H64A H 1.1804 -0.4098 0.0797 0.183 Uiso 0.50 1 calc PR C 1
H64B H 1.2491 -0.4286 0.1208 0.183 Uiso 0.50 1 calc PR C 1
H64C H 1.1403 -0.4013 0.1203 0.183 Uiso 0.50 1 calc PR C 1
C64' C 1.1350(10) -0.4389(8) 0.0872(4) 0.137(5) Uiso 0.50 1 d PD C 2
H64D H 1.1290 -0.4413 0.0584 0.206 Uiso 0.50 1 calc PR C 2
H64E H 1.1855 -0.3938 0.0978 0.206 Uiso 0.50 1 calc PR C 2
H64F H 1.0749 -0.4176 0.0944 0.206 Uiso 0.50 1 calc PR C 2
N1 N 0.91277(14) -0.51393(15) 0.26664(6) 0.0324(5) Uani 1 1 d . . .
N2 N 0.40171(16) -0.16014(18) 0.06143(8) 0.0454(6) Uani 1 1 d . . .
B3 B 0.8377(2) -0.4762(2) 0.15826(10) 0.0360(8) Uani 1 1 d . . .
H3 H 0.8792 -0.4091 0.1673 0.043 Uiso 1 1 calc R . .
B4 B 0.8843(2) -0.5959(3) 0.17149(10) 0.0396(8) Uani 1 1 d . . .
H4 H 0.9572 -0.6070 0.1889 0.048 Uiso 1 1 calc R . .
B5 B 0.7867(2) -0.6708(2) 0.17895(11) 0.0382(8) Uani 1 1 d . . .
H5 H 0.7949 -0.7304 0.2013 0.046 Uiso 1 1 calc R . .
B6 B 0.6807(2) -0.5961(2) 0.16989(10) 0.0350(8) Uani 1 1 d . . .
H6 H 0.6203 -0.6061 0.1866 0.042 Uiso 1 1 calc R . .
B7 B 0.7591(2) -0.4872(3) 0.11164(10) 0.0430(9) Uani 1 1 d . . .
H7 H 0.7498 -0.4271 0.0896 0.052 Uiso 1 1 calc R . .
B8 B 0.8665(3) -0.5579(3) 0.12090(11) 0.0458(9) Uani 1 1 d . . .
H8 H 0.9276 -0.5437 0.1050 0.055 Uiso 1 1 calc R . .
B9 B 0.8342(3) -0.6795(3) 0.13379(11) 0.0455(9) Uani 1 1 d . . .
H9 H 0.8739 -0.7447 0.1263 0.055 Uiso 1 1 calc R . .
B10 B 0.7067(3) -0.6814(3) 0.13263(11) 0.0451(9) Uani 1 1 d . . .
H10 H 0.6630 -0.7477 0.1246 0.054 Uiso 1 1 calc R . .
B11 B 0.6627(2) -0.5625(2) 0.11871(10) 0.0418(9) Uani 1 1 d . . .
H11 H 0.5899 -0.5522 0.1012 0.050 Uiso 1 1 calc R . .
B12 B 0.7571(3) -0.6123(3) 0.09631(11) 0.0468(9) Uani 1 1 d . . .
H12 H 0.7469 -0.6340 0.0644 0.056 Uiso 1 1 calc R . .
B23 B 0.6513(2) -0.0844(2) 0.15008(11) 0.0440(9) Uani 1 1 d . . .
H23 H 0.6166 -0.0702 0.1765 0.053 Uiso 1 1 calc R . .
B24 B 0.6250(3) -0.0130(3) 0.10532(13) 0.0575(11) Uani 1 1 d . . .
H24 H 0.5740 0.0490 0.1025 0.069 Uiso 1 1 calc R . .
B25 B 0.6313(3) -0.0919(3) 0.06449(12) 0.0554(11) Uani 1 1 d . . .
H25 H 0.5850 -0.0819 0.0350 0.066 Uiso 1 1 calc R . .
B26 B 0.6628(2) -0.2117(3) 0.08508(11) 0.0435(9) Uani 1 1 d . . .
H26 H 0.6362 -0.2796 0.0694 0.052 Uiso 1 1 calc R . .
B27 B 0.7721(2) -0.1238(3) 0.15451(12) 0.0451(9) Uani 1 1 d . . .
H27 H 0.8183 -0.1340 0.1840 0.054 Uiso 1 1 calc R . .
B28 B 0.7400(3) -0.0048(3) 0.13585(14) 0.0619(12) Uani 1 1 d . . .
H28 H 0.7641 0.0619 0.1530 0.074 Uiso 1 1 calc R . .
B29 B 0.7290(3) -0.0112(3) 0.08242(14) 0.0691(13) Uani 1 1 d . . .
H29 H 0.7469 0.0517 0.0646 0.083 Uiso 1 1 calc R . .
B30 B 0.7524(3) -0.1338(3) 0.06924(13) 0.0630(12) Uani 1 1 d . . .
H30 H 0.7850 -0.1509 0.0425 0.076 Uiso 1 1 calc R . .
B31 B 0.7799(2) -0.2027(3) 0.11407(11) 0.0477(9) Uani 1 1 d . . .
H31 H 0.8310 -0.2645 0.1168 0.057 Uiso 1 1 calc R . .
B32 B 0.8198(3) -0.0796(3) 0.11265(13) 0.0604(11) Uani 1 1 d . . .
H32 H 0.8968 -0.0610 0.1144 0.072 Uiso 1 1 calc R . .
O1 O 1.2067(3) -0.5805(3) 0.02026(10) 0.1239(13) Uani 1 1 d . . .
O2 O 1.3324(2) -0.6897(2) 0.06588(10) 0.0950(9) Uani 1 1 d . . .
O3 O 1.0794(2) -0.7429(3) 0.04732(10) 0.1099(11) Uani 1 1 d . B .
O4 O 1.2042(2) -0.7168(3) 0.12789(10) 0.1094(11) Uani 1 1 d . . .
O5 O 1.1592(3) -0.5376(3) 0.10404(12) 0.1190(12) Uani 1 1 d D . .
Li1 Li 1.1918(6) -0.6571(6) 0.0719(2) 0.090(2) Uani 1 1 d . B .

loop_
_atom_site_aniso_label
_atom_site_aniso_U_11
_atom_site_aniso_U_22
_atom_site_aniso_U_33
_atom_site_aniso_U_23
_atom_site_aniso_U_13
_atom_site_aniso_U_12
Y1 0.02798(15) 0.02633(16) 0.03009(16) 0.00019(12) -0.00070(11) 0.00152(12)
P1 0.0277(4) 0.0274(4) 0.0289(4) 0.0027(3) 0.0011(3) 0.0002(3)
P2 0.0358(4) 0.0344(4) 0.0393(5) 0.0041(3) -0.0006(3) 0.0063(3)
C1 0.0287(14) 0.0285(15) 0.0300(15) 0.0004(12) 0.0004(12) 0.0029(12)
C2 0.0324(14) 0.0345(16) 0.0293(15) -0.0001(12) -0.0037(12) 0.0048(12)
C3 0.0340(15) 0.0401(17) 0.0367(17) 0.0100(14) -0.0052(13) 0.0019(13)
C4 0.063(2) 0.081(3) 0.041(2) 0.0177(18) 0.0052(17) 0.004(2)
C5 0.072(2) 0.042(2) 0.069(3) 0.0099(17) -0.005(2) 0.0133(17)
C6 0.0330(15) 0.0409(18) 0.0454(19) 0.0096(14) -0.0010(13) -0.0053(13)
C7 0.0353(17) 0.078(3) 0.063(2) 0.0093(19) 0.0064(16) -0.0065(17)
C8 0.055(2) 0.051(2) 0.067(2) -0.0019(18) -0.0042(18) -0.0175(17)
C11 0.0291(14) 0.0303(16) 0.0270(15) 0.0007(12) -0.0015(12) -0.0008(12)
C12 0.0329(15) 0.0326(16) 0.0302(16) 0.0017(12) -0.0044(12) -0.0040(13)
C13 0.0452(17) 0.0269(16) 0.0347(17) -0.0024(12) -0.0039(14) -0.0029(13)
C14 0.0544(19) 0.0406(19) 0.054(2) -0.0105(16) 0.0043(17) 0.0127(16)
C15 0.055(2) 0.067(2) 0.060(2) -0.0109(19) 0.0228(19) 0.0069(19)
C16 0.055(2) 0.063(2) 0.060(2) 0.0041(18) 0.0250(18) -0.0041(18)
C17 0.0439(17) 0.0389(18) 0.047(2) 0.0030(15) 0.0112(15) 0.0026(15)
C18 0.0338(15) 0.0313(15) 0.0280(15) -0.0013(12) 0.0007(12) 0.0017(13)
C19 0.0414(16) 0.0328(17) 0.0310(16) -0.0048(13) -0.0005(13) 0.0029(14)
C21 0.0369(15) 0.0359(17) 0.0396(17) 0.0097(13) -0.0032(13) 0.0012(13)
C22 0.0316(15) 0.0332(16) 0.0393(17) 0.0049(13) -0.0047(13) 0.0001(12)
C23 0.047(2) 0.079(3) 0.055(2) 0.0161(19) -0.0050(17) 0.0234(19)
C24 0.096(3) 0.069(3) 0.116(4) 0.036(3) 0.014(3) 0.041(3)
C25 0.047(2) 0.145(4) 0.112(4) 0.032(3) 0.019(2) 0.033(3)
C26 0.0461(18) 0.060(2) 0.049(2) -0.0010(17) -0.0090(16) 0.0074(17)
C27 0.092(3) 0.081(3) 0.067(3) 0.001(2) -0.024(2) -0.017(2)
C28 0.079(3) 0.099(3) 0.045(2) -0.003(2) -0.003(2) 0.009(2)
C31 0.0267(14) 0.0327(16) 0.0393(17) -0.0004(13) -0.0048(13) 0.0044(12)
C32 0.0327(15) 0.0352(16) 0.0348(16) -0.0064(13) -0.0060(13) 0.0028(13)
C33 0.0330(15) 0.0269(16) 0.054(2) -0.0055(14) -0.0019(14) -0.0012(13)
C34 0.0427(18) 0.045(2) 0.066(2) 0.0079(17) 0.0061(17) -0.0066(16)
C35 0.0473(19) 0.076(3) 0.059(2) 0.007(2) 0.0224(18) -0.0018(18)
C36 0.0478(19) 0.065(2) 0.058(2) -0.0042(18) 0.0200(17) 0.0124(17)
C37 0.0417(17) 0.0405(19) 0.051(2) -0.0043(15) 0.0039(16) 0.0081(14)
C38 0.0267(14) 0.0356(17) 0.0390(17) -0.0017(13) -0.0013(13) 0.0017(12)
C39 0.0279(14) 0.0363(18) 0.0449(18) 0.0022(14) 0.0004(13) -0.0015(13)
C41 0.118(5) 0.382(13) 0.165(7) 0.146(8) 0.000(5) 0.076(6)
C42 0.137(5) 0.127(4) 0.088(4) 0.010(3) 0.061(4) 0.011(4)
C43 0.104(4) 0.213(7) 0.140(6) 0.069(5) 0.046(4) 0.041(5)
C44 0.102(4) 0.111(4) 0.128(5) 0.012(4) -0.011(3) 0.006(3)
C51 0.135(6) 0.250(10) 0.286(11) -0.134(8) 0.068(7) 0.039(6)
C53 0.123(6) 0.318(13) 0.343(14) -0.191(11) 0.062(8) -0.064(8)
C54 0.086(4) 0.192(7) 0.271(10) -0.115(7) 0.076(5) -0.026(5)
C61 0.177(6) 0.139(6) 0.162(7) 0.076(5) 0.028(5) 0.008(5)
C62 0.188(7) 0.181(7) 0.077(4) 0.010(4) 0.048(4) 0.010(6)
C63 0.142(5) 0.189(7) 0.081(4) -0.028(4) 0.014(4) -0.026(5)
N1 0.0295(12) 0.0326(13) 0.0327(13) 0.0076(10) -0.0017(10) -0.0002(10)
N2 0.0365(13) 0.0532(16) 0.0424(15) 0.0058(13) -0.0058(12) 0.0124(12)
B3 0.0359(17) 0.0373(19) 0.0342(19) 0.0024(15) 0.0045(15) -0.0013(15)
B4 0.0344(18) 0.046(2) 0.039(2) 0.0024(16) 0.0062(16) 0.0124(16)
B5 0.0428(19) 0.0282(18) 0.042(2) -0.0005(15) 0.0037(16) 0.0061(15)
B6 0.0294(17) 0.0315(18) 0.043(2) -0.0050(15) 0.0028(15) -0.0011(14)
B7 0.053(2) 0.045(2) 0.0292(19) -0.0001(16) 0.0027(16) 0.0055(17)
B8 0.046(2) 0.056(2) 0.037(2) -0.0008(17) 0.0099(17) 0.0051(18)
B9 0.046(2) 0.046(2) 0.044(2) -0.0044(17) 0.0076(17) 0.0146(17)
B10 0.048(2) 0.037(2) 0.047(2) -0.0100(16) -0.0019(18) 0.0046(16)
B11 0.0421(19) 0.040(2) 0.039(2) -0.0098(16) -0.0031(16) 0.0050(16)
B12 0.055(2) 0.051(2) 0.033(2) -0.0089(17) 0.0032(17) 0.0078(19)
B23 0.047(2) 0.0328(19) 0.047(2) 0.0002(16) -0.0073(17) 0.0002(16)
B24 0.054(2) 0.040(2) 0.073(3) 0.021(2) -0.008(2) -0.0016(18)
B25 0.044(2) 0.070(3) 0.048(2) 0.026(2) -0.0015(18) -0.001(2)
B26 0.0392(19) 0.051(2) 0.040(2) 0.0002(17) 0.0052(16) 0.0009(17)
B27 0.0406(19) 0.039(2) 0.050(2) 0.0103(17) -0.0071(17) -0.0096(16)
B28 0.059(2) 0.037(2) 0.081(3) 0.020(2) -0.014(2) -0.0121(19)
B29 0.058(2) 0.067(3) 0.077(3) 0.040(2) -0.007(2) -0.016(2)
B30 0.045(2) 0.095(3) 0.049(3) 0.019(2) 0.0077(19) -0.010(2)
B31 0.0324(18) 0.055(2) 0.053(2) 0.0103(19) 0.0016(17) -0.0012(17)
B32 0.044(2) 0.070(3) 0.063(3) 0.027(2) -0.003(2) -0.012(2)
O1 0.108(2) 0.186(4) 0.083(2) 0.043(2) 0.033(2) 0.029(3)
O2 0.089(2) 0.114(2) 0.083(2) 0.0163(19) 0.0189(19) -0.0014(19)
O3 0.078(2) 0.146(3) 0.109(3) -0.040(2) 0.0251(19) 0.004(2)
O4 0.103(2) 0.141(3) 0.087(2) 0.021(2) 0.023(2) 0.000(2)
O5 0.137(3) 0.119(3) 0.113(3) -0.002(2) 0.056(3) 0.000(2)
Li1 0.092(5) 0.118(6) 0.066(5) 0.016(4) 0.028(4) -0.003(4)
